data_1540320
loop_
_publ_author_name
'Lu, Y.-J.'
'Ibers, J.A.'

_publ_section_title
;
 Synthesis and characterization of the new quaternary two-dimensional
 materials K Cu2 Nb Q4 (Q= Se, S)
;
_journal_name_full 'Journal of Solid State Chemistry'
_journal_page_first 381
_journal_page_last 385
_journal_volume 94
_journal_year 1991
_chemical_formula_sum 'Cu2 K Nb Se4'
_space_group_IT_number 40
_symmetry_space_group_name_Hall 'A 2 -2a'
_symmetry_space_group_name_H-M 'A m a 2'
_cell_angle_alpha 90
_cell_angle_beta 90
_cell_angle_gamma 90
_cell_formula_units_Z 4
_cell_length_a 7.645
_cell_length_b 18.791
_cell_length_c 5.663
_cell_volume 813.531
_citation_journal_id_ASTM JSSCBI
_cod_data_source_file Lu_JSSCBI_1991_625.cif
_cod_data_source_block Cu2K1Nb1Se4
_cod_original_cell_volume 813.5307
_cod_original_formula_sum 'Cu2 K1 Nb1 Se4'
_cod_database_code 1540320

loop_
_symmetry_equiv_pos_as_xyz
x,y,z
-x,-y,z
-x+1/2,y,z
x+1/2,-y,z
x,y+1/2,z+1/2
-x,-y+1/2,z+1/2
-x+1/2,y+1/2,z+1/2
x+1/2,-y+1/2,z+1/2

loop_
_atom_site_label
_atom_site_type_symbol
_atom_site_fract_x
_atom_site_fract_y
_atom_site_fract_z
_atom_site_occupancy
_atom_site_U_iso_or_equiv
Nb1 Nb 0.25 0.110988 0.49981 1 0.0
Cu1 Cu 0 0 0.47897 1 0.0
Se1 Se 0.25 0.003682 0.74619 1 0.0
K1 K 0.25 0.31714 0.2465 1 0.0
Se2 Se 0.25 0.21352 0.7502 1 0.0
Cu2 Cu 0.25 0.10775 0 1 0.0
Se3 Se 0.99239 0.109231 0.25068 1 0.0
